data_1000133
loop_
_publ_author_name
'Laligant, Y'
'Ferey, G'
'Le Bail, A'

_publ_section_title 'Crystal structure of Pd (N O3)2 (H2 O)2'
_journal_coden_ASTM MRBUAC
_journal_name_full 'Materials Research Bulletin'
_journal_page_first 269
_journal_page_last 275
_journal_paper_doi 10.1016/0025-5408(91)90021-D
_journal_volume 26
_journal_year 1991
_chemical_formula_structural 'Pd (N O3)2 (H2 O)2'
_chemical_formula_sum 'H4 N2 O8 Pd'
_chemical_name_systematic 'Palladium nitrate(V) dihydrate'
_space_group_IT_number 61
_symmetry_cell_setting orthorhombic
_symmetry_Int_Tables_number 61
_symmetry_space_group_name_Hall '-P 2ac 2ab'
_symmetry_space_group_name_H-M 'P b c a'
_cell_angle_alpha 90
_cell_angle_beta 90
_cell_angle_gamma 90
_cell_formula_units_Z 4
_cell_length_a 5.0036(3)
_cell_length_b 10.6073(7)
_cell_length_c 11.7223(8)
_cell_volume 622.2
_refine_ls_R_factor_all 0.031
_cod_database_code 1000133

loop_
_symmetry_equiv_pos_as_xyz
x,y,z
1/2+x,1/2-y,-z
-x,1/2+y,1/2-z
1/2-x,-y,1/2+z
-x,-y,-z
1/2-x,1/2+y,z
x,1/2-y,1/2+z
1/2+x,y,1/2-z

loop_
_atom_site_aniso_label
_atom_site_aniso_U_11
_atom_site_aniso_U_12
_atom_site_aniso_U_13
_atom_site_aniso_U_22
_atom_site_aniso_U_23
_atom_site_aniso_U_33
Pd1 0.0247(8) -0.0046(13) 0.0095(15) 0.0171(6) -0.0025(13) 0.0251(3)

loop_
_atom_site_label
_atom_site_type_symbol
_atom_site_symmetry_multiplicity
_atom_site_Wyckoff_symbol
_atom_site_fract_x
_atom_site_fract_y
_atom_site_fract_z
_atom_site_occupancy
_atom_site_attached_hydrogens
_atom_site_calc_flag
Pd1 Pd2+ 4 a 0. 0. 0. 1. 0 d
O1 O2- 8 c 0.307(1) 0.4436(5) 0.1502(5) 1. 2 d
O2 O2- 8 c 0.323(1) 0.5444(6) 0.4138(6) 1. 0 d
O3 O2- 8 c 0.053(1) 0.6990(5) 0.1728(6) 1. 0 d
O4 O2- 8 c 0.689(1) 0.7444(6) 0.0842(5) 1. 0 d
N1 N5+ 8 c 0.150(2) 0.3343(8) 0.8810(7) 1. 0 d

loop_
_atom_type_symbol
_atom_type_oxidation_number
Pd2+ 2.000
O2- -2.000
N5+ 5.000
H1+ 1.000
